data_1509051
loop_
_publ_author_name
'Cabri, L.J.'
'Petruk, W.'
'Harris, D.C.'
'Clark, L.A.'
'Stewart, J.M.'

_publ_section_title
;
 Allargentum, redefined
;
_journal_name_full 'Canadian Mineralogist'
_journal_page_first 163
_journal_page_last 172
_journal_volume 10
_journal_year 1970
_chemical_formula_sum 'Ag0.86 Sb0.14'
_chemical_name_systematic 'Silver antimomy (0.86/0.14)'
_space_group_IT_number 194
_symmetry_space_group_name_Hall '-P 6c 2c'
_symmetry_space_group_name_H-M 'P 63/m m c'
_cell_angle_alpha 90
_cell_angle_beta 90
_cell_angle_gamma 120
_cell_formula_units_Z 2
_cell_length_a 2.95
_cell_length_b 2.95
_cell_length_c 4.77
_cell_volume 35.950
_citation_journal_id_ASTM CAMIA6
_cod_data_source_file silver0-1_183.cif
_cod_data_source_block Ag0.86Sb0.14
_cod_original_cell_volume 35.94952
_cod_database_code 1509051

loop_
_symmetry_equiv_pos_as_xyz
x,y,z
x-y,x,z+1/2
-y,x-y,z
-x,-y,z+1/2
-x+y,-x,z
y,-x+y,z+1/2
-y,-x,-z+1/2
x-y,-y,-z
x,x-y,-z+1/2
y,x,-z
-x+y,y,-z+1/2
-x,-x+y,-z
-x,-y,-z
-x+y,-x,-z-1/2
y,-x+y,-z
x,y,-z-1/2
x-y,x,-z
-y,x-y,-z-1/2
y,x,z-1/2
-x+y,y,z
-x,-x+y,z-1/2
-y,-x,z
x-y,-y,z-1/2
x,x-y,z

loop_
_atom_site_label
_atom_site_type_symbol
_atom_site_fract_x
_atom_site_fract_y
_atom_site_fract_z
_atom_site_occupancy
Ag1 Ag 0.3333 0.6667 0.25 0.86
Sb1 Sb 0.3333 0.6667 0.25 0.14
